data_2300433
loop_
_publ_author_name
'Eccles, Kevin S.'
'Stokes, Stephen P.'
'Daly, Carla A.'
'Barry, Nicola M.'
'McSweeney, Sharon P.'
'O'Neill, Damian J.'
'Kelly, Dawn M.'
'Jennings, W. Brian'
'N\'i Dhubhghaill, O. M.'
'Moynihan, Humphrey A.'
'Maguire, Anita R.'
'Lawrence, Simon E.'

_publ_section_title
;
 Evaluation of the Bruker SMART X2S: crystallography for the
 nonspecialist?
;
_journal_coden_ASTM JACGAR
_journal_coeditor_code KK5074
_journal_issue 1
_journal_name_full 'Journal of Applied Crystallography'
_journal_page_first 213
_journal_page_last 215
_journal_paper_doi 10.1107/S0021889810042561
_journal_volume 44
_journal_year 2011
_chemical_formula_moiety 'C7 H10 N4 O2 S, H2 O'
_chemical_formula_sum 'C7 H12 N4 O3 S'
_chemical_formula_weight 232.27
_space_group_crystal_system monoclinic
_space_group_IT_number 4
_space_group_name_Hall 'P 2yb'
_space_group_name_H-M_alt 'P 1 21 1'
_symmetry_space_group_name_Hall 'P 2yb'
_symmetry_space_group_name_H-M 'P 1 21 1'
_atom_sites_solution_hydrogens geom
_atom_sites_solution_primary direct
_atom_sites_solution_secondary difmap
_audit_creation_method 'APEX2 v2010.1-2'
_cell_angle_alpha 90
_cell_angle_beta 93.297(5)
_cell_angle_gamma 90
_cell_formula_units_Z 2
_cell_length_a 5.6095(10)
_cell_length_b 7.3299(15)
_cell_length_c 12.491(2)
_cell_measurement_reflns_used 58
_cell_measurement_temperature 291.(2)
_cell_measurement_theta_max 20.3137
_cell_measurement_theta_min 4.7817
_cell_volume 512.74(16)
_computing_cell_refinement 'APEX2 v2010.1-2 (Bruker AXS)'
_computing_data_collection 'Bruker Instrument Service v2009, 7, 0, 0'
_computing_data_reduction 'SAINT V7.66A (Bruker AXS, 2009)'
_computing_structure_refinement 'SHELXL-97 (Sheldrick, 2008)'
_computing_structure_solution 'SHELXS-97 (Sheldrick, 2008)'
_diffrn_ambient_temperature 291.(2)
_diffrn_detector_area_resol_mean 8.3333
_diffrn_measured_fraction_theta_full 0.999
_diffrn_measured_fraction_theta_max 0.999
_diffrn_measurement_device_type 'Bruker APEX II DUO'
_diffrn_measurement_method '\f & \w  scans'
_diffrn_radiation_monochromator graphite
_diffrn_radiation_source 'fine-focus sealed tube'
_diffrn_radiation_type MoK\a
_diffrn_radiation_wavelength 0.71073
_diffrn_reflns_av_R_equivalents 0.0188
_diffrn_reflns_av_sigmaI/netI 0.0334
_diffrn_reflns_limit_h_max 6
_diffrn_reflns_limit_h_min -6
_diffrn_reflns_limit_k_max 8
_diffrn_reflns_limit_k_min -8
_diffrn_reflns_limit_l_max 15
_diffrn_reflns_limit_l_min -15
_diffrn_reflns_number 3017
_diffrn_reflns_theta_full 25.83
_diffrn_reflns_theta_max 25.83
_diffrn_reflns_theta_min 1.63
_exptl_absorpt_coefficient_mu 0.310
_exptl_absorpt_correction_T_max 0.96
_exptl_absorpt_correction_T_min 0.85
_exptl_absorpt_correction_type multi-scan
_exptl_absorpt_process_details 'Sadabs Version 2008/1'
_exptl_crystal_colour colourless
_exptl_crystal_density_diffrn 1.504
_exptl_crystal_density_method 'not measured'
_exptl_crystal_description Plate
_exptl_crystal_F_000 244
_exptl_crystal_size_max 0.32
_exptl_crystal_size_mid 0.12
_exptl_crystal_size_min 0.12
_refine_diff_density_max 0.212
_refine_diff_density_min -0.222
_refine_ls_abs_structure_details 'Flack H D (1983), Acta Cryst. A39, 876-881'
_refine_ls_abs_structure_Flack -0.02(8)
_refine_ls_extinction_method none
_refine_ls_goodness_of_fit_ref 1.134
_refine_ls_hydrogen_treatment mixed
_refine_ls_matrix_type full
_refine_ls_number_parameters 168
_refine_ls_number_reflns 1940
_refine_ls_number_restraints 9
_refine_ls_restrained_S_all 1.132
_refine_ls_R_factor_all 0.0337
_refine_ls_R_factor_gt 0.0305
_refine_ls_shift/su_max 0.000
_refine_ls_shift/su_mean 0.000
_refine_ls_structure_factor_coef Fsqd
_refine_ls_weighting_details 'calc w=1/[\s^2^(Fo^2^)+(0.0366P)^2^+0.0000P] where P=(Fo^2^+2Fc^2^)/3'
_refine_ls_weighting_scheme calc
_refine_ls_wR_factor_gt 0.0704
_refine_ls_wR_factor_ref 0.0725
_reflns_number_gt 1825
_reflns_number_total 1940
_reflns_threshold_expression >2sigma(I)
_cod_duplicate_entry 2300343
_cod_data_source_file kk5074sup1.cif
_cod_data_source_block Compound_16_CCDC
_cod_original_cell_volume 512.74(17)
_cod_database_code 2300433

loop_
_space_group_symop_operation_xyz
'x, y, z'
'-x, y+1/2, -z'

loop_
_atom_site_type_symbol
_atom_site_label
_atom_site_fract_x
_atom_site_fract_y
_atom_site_fract_z
_atom_site_U_iso_or_equiv
_atom_site_adp_type
_atom_site_calc_flag
_atom_site_refinement_flags
_atom_site_occupancy
S S1 0.25231(9) 0.67472(7) 0.29318(4) 0.02799(14) Uani d . 1
O O2 0.4569(3) 0.7875(2) 0.32229(13) 0.0390(4) Uani d . 1
O O3 0.0204(3) 0.7536(2) 0.31138(13) 0.0383(4) Uani d . 1
C C4 0.2552(4) 0.6311(3) 0.15512(18) 0.0288(5) Uani d . 1
C C5 0.4389(4) 0.6951(4) 0.09561(17) 0.0328(5) Uani d . 1
H H5 0.5701 0.7519 0.1302 0.039 Uiso calc R 1
C C6 0.4292(4) 0.6755(4) -0.01354(17) 0.0365(5) Uani d . 1
H H6 0.5534 0.7197 -0.0524 0.044 Uiso calc R 1
C C7 0.2341(4) 0.5897(3) -0.06721(19) 0.0328(5) Uani d . 1
C C8 0.0541(4) 0.5205(3) -0.00646(19) 0.0353(6) Uani d . 1
H H8 -0.0739 0.4591 -0.0407 0.042 Uiso calc R 1
C C9 0.0620(4) 0.5410(3) 0.10280(19) 0.0348(5) Uani d . 1
H H9 -0.0607 0.4952 0.142 0.042 Uiso calc R 1
N N10 0.2172(5) 0.5763(4) -0.17744(19) 0.0485(6) Uani d D 1
H H10A 0.114(4) 0.498(3) -0.206(2) 0.049(9) Uiso d D 1
H H10B 0.345(3) 0.599(5) -0.212(2) 0.065(11) Uiso d D 1
N N11 0.2506(3) 0.4835(3) 0.35355(14) 0.0315(4) Uani d . 1
C C12 0.4486(4) 0.3789(3) 0.36231(17) 0.0312(5) Uani d . 1
N N13 0.6673(4) 0.4356(3) 0.34474(19) 0.0442(5) Uani d D 1
H H13A 0.693(4) 0.5519(11) 0.338(2) 0.039(7) Uiso d D 1
H H13B 0.785(4) 0.359(3) 0.355(2) 0.064(10) Uiso d D 1
N N14 0.4182(4) 0.2065(3) 0.38980(19) 0.0451(6) Uani d D 1
H H14A 0.275(2) 0.168(4) 0.401(2) 0.048(8) Uiso d D 1
H H14B 0.541(3) 0.141(3) 0.410(2) 0.056(9) Uiso d D 1
O O15 0.9224(4) 0.0654(3) 0.43379(15) 0.0429(4) Uani d D 1
H H15A 0.906(5) 0.036(4) 0.4964(9) 0.058(10) Uiso d D 1
H H15B 0.949(6) -0.033(2) 0.406(2) 0.067(11) Uiso d D 1

loop_
_atom_site_aniso_label
_atom_site_aniso_U_11
_atom_site_aniso_U_22
_atom_site_aniso_U_33
_atom_site_aniso_U_12
_atom_site_aniso_U_13
_atom_site_aniso_U_23
S1 0.0299(3) 0.0243(2) 0.0301(3) 0.0016(3) 0.00459(19) -0.0018(3)
O2 0.0430(11) 0.0349(10) 0.0386(9) -0.0053(8) -0.0016(7) -0.0065(8)
O3 0.0382(9) 0.0336(9) 0.0441(9) 0.0093(7) 0.0121(7) 0.0002(8)
C4 0.0280(11) 0.0268(14) 0.0316(11) 0.0020(8) 0.0028(9) 0.0004(9)
C5 0.0286(11) 0.0331(13) 0.0368(11) -0.0048(11) 0.0019(9) -0.0011(12)
C6 0.0354(11) 0.0369(11) 0.0382(11) -0.0016(14) 0.0107(9) 0.0011(14)
C7 0.0440(14) 0.0232(11) 0.0312(11) 0.0056(10) 0.0020(11) -0.0006(9)
C8 0.0327(13) 0.0322(13) 0.0405(13) -0.0045(10) -0.0035(10) -0.0032(10)
C9 0.0296(12) 0.0344(13) 0.0410(14) -0.0054(10) 0.0073(10) -0.0017(11)
N10 0.0660(17) 0.0468(14) 0.0327(11) -0.0047(13) 0.0033(12) -0.0006(10)
N11 0.0313(10) 0.0313(10) 0.0326(10) 0.0025(8) 0.0071(8) 0.0030(8)
C12 0.0339(13) 0.0324(13) 0.0274(11) 0.0050(10) 0.0030(9) -0.0025(9)
N13 0.0315(12) 0.0383(13) 0.0629(14) 0.0070(10) 0.0037(10) -0.0008(11)
N14 0.0427(13) 0.0342(15) 0.0585(14) 0.0087(11) 0.0039(11) 0.0117(10)
O15 0.0553(12) 0.0392(11) 0.0347(11) 0.0075(9) 0.0085(9) -0.0005(8)

loop_
_atom_type_symbol
_atom_type_description
_atom_type_scat_dispersion_real
_atom_type_scat_dispersion_imag
_atom_type_scat_source
C C 0.0033 0.0016 'International Tables Vol C Tables 4.2.6.8 and 6.1.1.4'
H H 0.0000 0.0000 'International Tables Vol C Tables 4.2.6.8 and 6.1.1.4'
N N 0.0061 0.0033 'International Tables Vol C Tables 4.2.6.8 and 6.1.1.4'
O O 0.0106 0.0060 'International Tables Vol C Tables 4.2.6.8 and 6.1.1.4'
S S 0.1246 0.1234 'International Tables Vol C Tables 4.2.6.8 and 6.1.1.4'

loop_
_geom_angle_atom_site_label_1
_geom_angle_atom_site_label_2
_geom_angle_atom_site_label_3
_geom_angle
O2 S1 O3 116.00(10)
O2 S1 N11 114.29(10)
O3 S1 N11 104.25(10)
O2 S1 C4 107.43(10)
O3 S1 C4 106.57(10)
N11 S1 C4 107.82(10)
C5 C4 C9 119.3(2)
C5 C4 S1 120.97(16)
C9 C4 S1 119.62(17)
C6 C5 C4 120.7(2)
C6 C5 H5 119.7
C4 C5 H5 119.7
C5 C6 C7 120.6(2)
C5 C6 H6 119.7
C7 C6 H6 119.7
N10 C7 C8 120.5(2)
N10 C7 C6 121.2(2)
C8 C7 C6 118.3(2)
C9 C8 C7 121.3(2)
C9 C8 H8 119.4
C7 C8 H8 119.4
C8 C9 C4 119.8(2)
C8 C9 H9 120.1
C4 C9 H9 120.1
C7 N10 H10A 117.4(19)
C7 N10 H10B 118.(2)
H10A N10 H10B 118.(3)
C12 N11 S1 120.75(16)
N14 C12 N13 118.5(2)
N14 C12 N11 116.5(2)
N13 C12 N11 125.0(2)
C12 N13 H13A 119.0(18)
C12 N13 H13B 119.(2)
H13A N13 H13B 121.(3)
C12 N14 H14A 119.(2)
C12 N14 H14B 120.(2)
H14A N14 H14B 120.(3)
H15A O15 H15B 102.(3)

loop_
_geom_bond_atom_site_label_1
_geom_bond_atom_site_label_2
_geom_bond_distance
S1 O2 1.4443(18)
S1 O3 1.4535(17)
S1 N11 1.592(2)
S1 C4 1.755(2)
C4 C5 1.386(3)
C4 C9 1.399(3)
C5 C6 1.369(3)
C5 H5 0.93
C6 C7 1.400(3)
C6 H6 0.93
C7 N10 1.378(3)
C7 C8 1.393(3)
C8 C9 1.371(3)
C8 H8 0.93
C9 H9 0.93
N10 H10A 0.873(5)
N10 H10B 0.870(5)
N11 C12 1.349(3)
C12 N14 1.323(3)
C12 N13 1.326(3)
N13 H13A 0.869(5)
N13 H13B 0.871(5)
N14 H14A 0.870(5)
N14 H14B 0.867(5)
O15 H15A 0.821(5)
O15 H15B 0.822(5)
